data_7032147
loop_
_publ_author_name
'Hasenaka, Yuki'
'Okamura, Taka-Aki'
'Tatsumi, Miki'
'Inazumi, Naoya'
'Onitsuka, Kiyotaka'

_publ_section_title
;
 Behavior of anionic molybdenum(iv, vi) and tungsten(iv, vi) complexes
 containing bulky hydrophobic dithiolate ligands and intramolecular NHS
 hydrogen bonds in nonpolar solvents.
;
_journal_issue 41
_journal_name_full 'Dalton transactions (Cambridge, England : 2003)'
_journal_page_first 15491
_journal_page_last 15502
_journal_paper_doi 10.1039/c4dt01646g
_journal_volume 43
_journal_year 2014
_chemical_formula_moiety 'C166 H219 N11 O6 S4 W'
_chemical_formula_sum 'C166 H219 N11 O6 S4 W'
_chemical_formula_weight 2776.60
_chemical_name_systematic
;
(NEt4)2[WO2{S2C6H2[NHCOC(C6H4-t-Bu)3]2}2]-5(CH3CN) 
;
_chemical_properties_physical 'Air-sensitive, Moisture-sensitive, Efflorescent'
_space_group_crystal_system orthorhombic
_space_group_IT_number 34
_space_group_name_Hall 'P 2 -2n'
_space_group_name_H-M_alt 'P n n 2'
_symmetry_space_group_name_Hall 'P 2 -2n'
_symmetry_space_group_name_H-M 'P n n 2'
_atom_sites_solution_hydrogens geom
_audit_creation_date 2014-08-0
_audit_creation_method SHELXL-2014/6
_cell_angle_alpha 90
_cell_angle_beta 90
_cell_angle_gamma 90
_cell_formula_units_Z 2
_cell_length_a 14.503(2)
_cell_length_b 25.170(5)
_cell_length_c 21.806(4)
_cell_measurement_reflns_used 27667
_cell_measurement_temperature 200
_cell_measurement_theta_max 27.56
_cell_measurement_theta_min 3.06
_cell_volume 7960(2)
_computing_cell_refinement 'RAPID AUTO (Rigaku, 2006)'
_computing_data_collection 'RAPID AUTO (Rigaku, 2006)'
_computing_data_reduction 'RAPID AUTO (Rigaku, 2006)'
_computing_molecular_graphics 'CrystalStructure 4.0 (Rigaku, 2010)'
_computing_publication_material 'CrystalStructure 4.0 (Rigaku, 2010)'
_computing_structure_refinement 'SHELXL-2014/6 (Sheldrick, 2014)'
_computing_structure_solution 'SHELXS-97 (Sheldrick, 2008)'
_diffrn_ambient_temperature 200
_diffrn_detector_area_resol_mean 10.000
_diffrn_measured_fraction_theta_full 0.968
_diffrn_measured_fraction_theta_max 0.992
_diffrn_measurement_device_type 'Rigaku R-AXIS RAPID II'
_diffrn_measurement_method \w
_diffrn_radiation_type MoK\a
_diffrn_radiation_wavelength 0.71075
_diffrn_reflns_av_R_equivalents 0.0901
_diffrn_reflns_av_unetI/netI 0.1065
_diffrn_reflns_Laue_measured_fraction_full 0.968
_diffrn_reflns_Laue_measured_fraction_max 0.992
_diffrn_reflns_limit_h_max 17
_diffrn_reflns_limit_h_min -17
_diffrn_reflns_limit_k_max 28
_diffrn_reflns_limit_k_min -29
_diffrn_reflns_limit_l_max 25
_diffrn_reflns_limit_l_min -25
_diffrn_reflns_number 39616
_diffrn_reflns_point_group_measured_fraction_full 0.968
_diffrn_reflns_point_group_measured_fraction_max 0.993
_diffrn_reflns_theta_full 25.242
_diffrn_reflns_theta_max 24.998
_diffrn_reflns_theta_min 3.069
_diffrn_source
;
 MicroMax-007HF microfocus rotating anode X-ray generator
;
_exptl_absorpt_coefficient_mu 0.834
_exptl_absorpt_correction_T_max 0.9213
_exptl_absorpt_correction_T_min 0.8510
_exptl_absorpt_correction_type multi-scan
_exptl_absorpt_process_details 'ABSCOR (Rigaku, 1995)'
_exptl_crystal_colour reddish-orange
_exptl_crystal_density_diffrn 1.158
_exptl_crystal_density_method 'not measured'
_exptl_crystal_description block
_exptl_crystal_F_000 2956
_exptl_crystal_recrystallization_method 'Re-crystallisation from solvent: acetonitrile'
_exptl_crystal_size_max 0.200
_exptl_crystal_size_mid 0.200
_exptl_crystal_size_min 0.100
_refine_diff_density_max 1.232
_refine_diff_density_min -1.167
_refine_diff_density_rms 0.095
_refine_ls_abs_structure_details
;
 Refined as an inversion twin.
;
_refine_ls_abs_structure_Flack 0.37(3)
_refine_ls_extinction_method none
_refine_ls_goodness_of_fit_ref 1.035
_refine_ls_hydrogen_treatment constr
_refine_ls_matrix_type full
_refine_ls_number_parameters 804
_refine_ls_number_reflns 13726
_refine_ls_number_restraints 603
_refine_ls_restrained_S_all 1.053
_refine_ls_R_factor_all 0.1767
_refine_ls_R_factor_gt 0.1164
_refine_ls_shift/su_max 0.002
_refine_ls_shift/su_mean 0.000
_refine_ls_structure_factor_coef Fsqd
_refine_ls_weighting_details 'w=1/[\s^2^(Fo^2^)+(0.1777P)^2^+15.4038P] where P=(Fo^2^+2Fc^2^)/3'
_refine_ls_weighting_scheme calc
_refine_ls_wR_factor_gt 0.3046
_refine_ls_wR_factor_ref 0.3496
_reflns_Friedel_coverage 0.944
_reflns_Friedel_fraction_full 0.968
_reflns_Friedel_fraction_max 0.993
_reflns_number_gt 7609
_reflns_number_total 13726
_reflns_threshold_expression 'I > 2\s(I)'
_cod_data_source_file c4dt01646g2.cif
_cod_data_source_block 2-W-5(CH3CN)
_cod_depositor_comments 'Adding full bibliography for 7032142--7032147.cif.'
_cod_original_cell_volume 7960(3)
_cod_database_code 7032147
_shelx_space_group_comment
;
The symmetry employed for this shelxl refinement is uniquely defined
by the following loop, which should always be used as a source of
symmetry information in preference to the above space-group names.
They are only intended as comments.
;
_shelx_estimated_absorpt_t_min 0.851
_shelx_estimated_absorpt_t_max 0.921
_shelxl_version_number 2014/6

loop_
_space_group_symop_operation_xyz
'x, y, z'
'-x+1/2, y+1/2, z+1/2'
'x+1/2, -y+1/2, z+1/2'
'-x, -y, z'

loop_
_atom_site_label
_atom_site_type_symbol
_atom_site_fract_x
_atom_site_fract_y
_atom_site_fract_z
_atom_site_U_iso_or_equiv
_atom_site_adp_type
_atom_site_occupancy
_atom_site_site_symmetry_order
_atom_site_calc_flag
_atom_site_refinement_flags_posn
_atom_site_refinement_flags_adp
_atom_site_refinement_flags_occupancy
W1 W 0.0000 0.5000 0.55151(11) 0.1315(7) Uani 1 2 d S TU P
S1 S 0.1024(7) 0.5342(3) 0.4621(3) 0.161(4) Uani 1 1 d . U .
S2 S 0.1043(4) 0.4256(3) 0.5372(2) 0.113(2) Uani 1 1 d . U .
O1 O 0.384(2) 0.5380(10) 0.3171(12) 0.215(13) Uani 1 1 d . U .
O2 O 0.4191(9) 0.3625(6) 0.5485(9) 0.118(5) Uani 1 1 d . U .
O3 O 0.0632(14) 0.5418(9) 0.6010(6) 0.154(7) Uani 1 1 d . U .
N1 N 0.2544(18) 0.5428(8) 0.3717(9) 0.137(7) Uani 1 1 d . U .
H1 H 0.2071 0.5633 0.3803 0.165 Uiso 1 1 calc R U .
N2 N 0.2703(11) 0.3623(5) 0.5238(6) 0.081(4) Uani 1 1 d . U .
H2 H 0.2189 0.3440 0.5278 0.097 Uiso 1 1 calc R U .
N3 N 0.336(2) 0.6019(16) 0.640(2) 0.236(11) Uani 1 1 d D U .
N4 N 0.0000 0.5000 0.197(4) 0.33(5) Uani 1 2 d DS TU P
N5 N 0.125(7) 0.511(3) 0.767(5) 0.44(5) Uani 1 1 d D U .
N6 N 0.307(6) 0.385(5) 0.233(5) 0.52(5) Uani 1 1 d D U .
C11 C 0.1928(16) 0.4886(8) 0.4527(11) 0.098(4) Uani 1 1 d . U .
C12 C 0.1927(17) 0.4418(8) 0.4888(8) 0.104(6) Uani 1 1 d . U .
C13 C 0.2699(16) 0.4084(8) 0.4846(8) 0.095(5) Uani 1 1 d . U .
C14 C 0.3428(17) 0.4171(6) 0.4444(9) 0.097(6) Uani 1 1 d . U .
H3 H 0.3950 0.3943 0.4428 0.116 Uiso 1 1 calc R U .
C15 C 0.3337(18) 0.4637(8) 0.4048(9) 0.109(7) Uani 1 1 d . U .
H4 H 0.3811 0.4721 0.3764 0.131 Uiso 1 1 calc R U .
C16 C 0.259(2) 0.4943(8) 0.4085(10) 0.116(8) Uani 1 1 d . U .
C17 C 0.309(3) 0.5616(12) 0.3273(15) 0.163(9) Uani 1 1 d D U .
C18 C 0.2845(14) 0.6148(9) 0.2923(9) 0.150(5) Uani 1 1 d D U .
C27 C 0.3446(13) 0.3462(6) 0.5540(10) 0.078(4) Uani 1 1 d . U .
C28 C 0.3265(14) 0.2990(7) 0.6006(8) 0.081(3) Uani 1 1 d . U .
C31 C 0.253(3) 0.605(2) 0.684(2) 0.248(16) Uani 1 1 d D U .
H14 H 0.2068 0.5777 0.6743 0.298 Uiso 1 1 calc R U .
H15 H 0.2236 0.6406 0.6818 0.298 Uiso 1 1 calc R U .
C32 C 0.297(4) 0.596(4) 0.749(2) 0.42(5) Uani 1 1 d D U .
H16 H 0.2487 0.5970 0.7802 0.508 Uiso 1 1 calc R U .
H17 H 0.3266 0.5605 0.7497 0.508 Uiso 1 1 calc R U .
H18 H 0.3433 0.6230 0.7572 0.508 Uiso 1 1 calc R U .
C33 C 0.286(3) 0.614(2) 0.580(2) 0.259(15) Uani 1 1 d D U .
H19 H 0.2480 0.6460 0.5860 0.311 Uiso 1 1 calc R U .
H20 H 0.2438 0.5841 0.5710 0.311 Uiso 1 1 calc R U .
C34 C 0.345(3) 0.6231(19) 0.5221(18) 0.240(18) Uani 1 1 d D U .
H21 H 0.3049 0.6304 0.4871 0.288 Uiso 1 1 calc R U .
H22 H 0.3863 0.6535 0.5288 0.288 Uiso 1 1 calc R U .
H23 H 0.3821 0.5913 0.5138 0.288 Uiso 1 1 calc R U .
C35 C 0.408(3) 0.5573(15) 0.639(2) 0.245(14) Uani 1 1 d D U .
H24 H 0.4245 0.5463 0.6807 0.294 Uiso 1 1 calc R U .
H25 H 0.4642 0.5687 0.6167 0.294 Uiso 1 1 calc R U .
C36 C 0.359(4) 0.5120(16) 0.604(3) 0.32(3) Uani 1 1 d D U .
H26 H 0.4004 0.4813 0.6012 0.381 Uiso 1 1 calc R U .
H27 H 0.3030 0.5018 0.6263 0.381 Uiso 1 1 calc R U .
H28 H 0.3424 0.5240 0.5627 0.381 Uiso 1 1 calc R U .
C37 C 0.402(3) 0.6490(13) 0.6515(17) 0.238(15) Uani 1 1 d D U .
H29 H 0.4391 0.6405 0.6884 0.286 Uiso 1 1 calc R U .
H30 H 0.4455 0.6513 0.6165 0.286 Uiso 1 1 calc R U .
C38 C 0.359(3) 0.7039(16) 0.661(3) 0.29(3) Uani 1 1 d D U .
H31 H 0.4073 0.7302 0.6679 0.347 Uiso 1 1 calc R U .
H32 H 0.3236 0.7137 0.6240 0.347 Uiso 1 1 calc R U .
H33 H 0.3172 0.7029 0.6962 0.347 Uiso 1 1 calc R U .
C41 C 0.0000 0.5000 0.249(4) 0.25(4) Uani 1 2 d DS TU P
C42 C 0.0000 0.5000 0.316(4) 0.26(4) Uani 1 2 d DS TU P
H5 H -0.0386 0.4708 0.3309 0.315 Uiso 0.5 1 calc R U P
H6 H -0.0246 0.5339 0.3309 0.315 Uiso 0.5 1 calc R U P
H7 H 0.0632 0.4953 0.3309 0.315 Uiso 0.5 1 calc R U P
C51 C 0.115(7) 0.472(4) 0.738(7) 0.48(7) Uani 1 1 d D U .
C52 C 0.067(4) 0.425(2) 0.7123(15) 0.23(2) Uani 1 1 d D U .
H8 H 0.1068 0.3933 0.7152 0.281 Uiso 1 1 calc R U .
H9 H 0.0515 0.4313 0.6692 0.281 Uiso 1 1 calc R U .
H10 H 0.0099 0.4182 0.7354 0.281 Uiso 1 1 calc R U .
C61 C 0.370(3) 0.408(3) 0.213(3) 0.30(3) Uani 1 1 d D U .
C62 C 0.455(2) 0.4399(9) 0.212(3) 0.30(3) Uani 1 1 d D U .
H11 H 0.4732 0.4468 0.1694 0.361 Uiso 1 1 calc R U .
H12 H 0.4445 0.4737 0.2331 0.361 Uiso 1 1 calc R U .
H13 H 0.5042 0.4202 0.2328 0.361 Uiso 1 1 calc R U .
C111 C 0.1841(10) 0.6337(7) 0.3040(8) 0.130(6) Uani 1 1 d DG U .
C112 C 0.1559(11) 0.6497(7) 0.3621(6) 0.148(8) Uani 1 1 d G U .
H34 H 0.1984 0.6494 0.3952 0.178 Uiso 1 1 calc R U .
C113 C 0.0655(12) 0.6661(7) 0.3716(6) 0.149(9) Uani 1 1 d G U .
H35 H 0.0463 0.6770 0.4113 0.178 Uiso 1 1 calc R U .
C114 C 0.0034(10) 0.6666(8) 0.3231(8) 0.150(8) Uani 1 1 d DG U .
C115 C 0.0316(13) 0.6506(8) 0.2651(7) 0.153(9) Uani 1 1 d G U .
H36 H -0.0109 0.6509 0.2319 0.183 Uiso 1 1 calc R U .
C116 C 0.1219(14) 0.6341(7) 0.2555(6) 0.150(8) Uani 1 1 d G U .
H37 H 0.1412 0.6232 0.2158 0.180 Uiso 1 1 calc R U .
C117 C -0.095(2) 0.6822(17) 0.3343(12) 0.179(10) Uani 1 1 d D U .
C118 C -0.126(2) 0.6872(18) 0.3986(14) 0.246(19) Uani 1 1 d D U .
H38 H -0.0927 0.6617 0.4241 0.295 Uiso 1 1 calc R U .
H39 H -0.1138 0.7233 0.4132 0.295 Uiso 1 1 calc R U .
H40 H -0.1925 0.6800 0.4011 0.295 Uiso 1 1 calc R U .
C119 C -0.140(4) 0.620(2) 0.327(2) 0.27(2) Uani 1 1 d . U .
H41 H -0.1284 0.6066 0.2860 0.323 Uiso 1 1 calc R U .
H42 H -0.1113 0.5966 0.3576 0.323 Uiso 1 1 calc R U .
H43 H -0.2069 0.6214 0.3347 0.323 Uiso 1 1 calc R U .
C120 C -0.136(4) 0.717(2) 0.2865(18) 0.27(3) Uani 1 1 d D U .
H44 H -0.1081 0.7083 0.2467 0.320 Uiso 1 1 calc R U .
H45 H -0.2026 0.7107 0.2845 0.320 Uiso 1 1 calc R U .
H46 H -0.1239 0.7540 0.2967 0.320 Uiso 1 1 calc R U .
C121 C 0.3547(15) 0.6572(7) 0.3138(9) 0.145(6) Uani 1 1 d DG U .
C122 C 0.3331(12) 0.7105(8) 0.3047(8) 0.165(9) Uani 1 1 d G U .
H47 H 0.2751 0.7200 0.2878 0.198 Uiso 1 1 calc R U .
C123 C 0.3964(15) 0.7497(6) 0.3203(10) 0.166(10) Uani 1 1 d G U .
H48 H 0.3816 0.7860 0.3141 0.200 Uiso 1 1 calc R U .
C124 C 0.4813(13) 0.7356(9) 0.3450(11) 0.160(8) Uani 1 1 d DG U .
C125 C 0.5030(13) 0.6824(10) 0.3541(11) 0.185(11) Uani 1 1 d G U .
H49 H 0.5610 0.6728 0.3710 0.222 Uiso 1 1 calc R U .
C126 C 0.4397(17) 0.6432(7) 0.3385(11) 0.174(9) Uani 1 1 d G U .
H50 H 0.4545 0.6069 0.3447 0.209 Uiso 1 1 calc R U .
C127 C 0.549(2) 0.7799(13) 0.3569(15) 0.181(10) Uani 1 1 d D U .
C128 C 0.613(3) 0.792(2) 0.3030(15) 0.237(19) Uani 1 1 d D U .
H51 H 0.6550 0.8210 0.3141 0.285 Uiso 1 1 calc R U .
H52 H 0.6490 0.7602 0.2928 0.285 Uiso 1 1 calc R U .
H53 H 0.5761 0.8026 0.2674 0.285 Uiso 1 1 calc R U .
C129 C 0.641(3) 0.774(2) 0.4072(18) 0.29(3) Uani 1 1 d . U .
H54 H 0.6757 0.8074 0.4078 0.343 Uiso 1 1 calc R U .
H55 H 0.6173 0.7665 0.4484 0.343 Uiso 1 1 calc R U .
H56 H 0.6810 0.7450 0.3939 0.343 Uiso 1 1 calc R U .
C130 C 0.517(3) 0.8359(17) 0.375(3) 0.23(2) Uani 1 1 d . U .
H57 H 0.5710 0.8589 0.3811 0.278 Uiso 1 1 calc R U .
H58 H 0.4777 0.8505 0.3431 0.278 Uiso 1 1 calc R U .
H59 H 0.4823 0.8339 0.4138 0.278 Uiso 1 1 calc R U .
C131 C 0.2997(16) 0.5967(5) 0.2243(5) 0.157(10) Uani 1 1 d DG U .
C132 C 0.2600(14) 0.5506(5) 0.2014(8) 0.150(8) Uani 1 1 d G U .
H60 H 0.2299 0.5265 0.2284 0.180 Uiso 1 1 calc R U .
C133 C 0.2645(14) 0.5395(6) 0.1390(8) 0.148(8) Uani 1 1 d G U .
H61 H 0.2374 0.5079 0.1234 0.178 Uiso 1 1 calc R U .
C134 C 0.3086(17) 0.5746(6) 0.0996(5) 0.165(13) Uani 1 1 d G U .
C135 C 0.3483(15) 0.6208(5) 0.1225(6) 0.130(9) Uani 1 1 d G U .
H62 H 0.3784 0.6448 0.0955 0.156 Uiso 1 1 calc R U .
C136 C 0.3438(14) 0.6319(5) 0.1849(6) 0.134(9) Uani 1 1 d G U .
H63 H 0.3709 0.6635 0.2005 0.161 Uiso 1 1 calc R U .
C137 C 0.308(2) 0.5653(10) 0.0261(13) 0.162(10) Uani 1 1 d D U .
C138 C 0.402(2) 0.5577(17) 0.0066(16) 0.215(15) Uani 1 1 d D U .
H64 H 0.4401 0.5873 0.0212 0.258 Uiso 1 1 calc R U .
H65 H 0.4258 0.5243 0.0236 0.258 Uiso 1 1 calc R U .
H66 H 0.4046 0.5562 -0.0383 0.258 Uiso 1 1 calc R U .
C139 C 0.276(4) 0.6138(15) -0.0098(19) 0.30(3) Uani 1 1 d D U .
H67 H 0.2116 0.6217 0.0009 0.365 Uiso 1 1 calc R U .
H68 H 0.3147 0.6443 0.0004 0.365 Uiso 1 1 calc R U .
H69 H 0.2800 0.6064 -0.0539 0.365 Uiso 1 1 calc R U .
C140 C 0.250(3) 0.5223(16) 0.005(2) 0.27(2) Uani 1 1 d D U .
H70 H 0.1868 0.5284 0.0190 0.319 Uiso 1 1 calc R U .
H71 H 0.2518 0.5206 -0.0396 0.319 Uiso 1 1 calc R U .
H72 H 0.2730 0.4887 0.0223 0.319 Uiso 1 1 calc R U .
C211 C 0.3485(16) 0.3205(7) 0.6647(8) 0.089(5) Uani 1 1 d . U .
C212 C 0.333(2) 0.3753(9) 0.6775(9) 0.121(8) Uani 1 1 d . U .
H73 H 0.3179 0.3979 0.6441 0.145 Uiso 1 1 calc R U .
C213 C 0.339(2) 0.3979(10) 0.7352(10) 0.127(8) Uani 1 1 d . U .
H74 H 0.3238 0.4340 0.7427 0.153 Uiso 1 1 calc R U .
C214 C 0.369(2) 0.3630(13) 0.7825(10) 0.134(8) Uani 1 1 d . U .
C215 C 0.388(2) 0.3083(12) 0.7708(10) 0.136(9) Uani 1 1 d . U .
H75 H 0.4050 0.2852 0.8034 0.163 Uiso 1 1 calc R U .
C216 C 0.3811(16) 0.2889(10) 0.7108(10) 0.107(6) Uani 1 1 d . U .
H76 H 0.3993 0.2535 0.7020 0.129 Uiso 1 1 calc R U .
C217 C 0.387(2) 0.3802(16) 0.8511(13) 0.184(12) Uani 1 1 d D U .
C218 C 0.402(4) 0.4369(16) 0.8536(15) 0.26(2) Uani 1 1 d D U .
H77 H 0.4556 0.4463 0.8288 0.310 Uiso 1 1 calc R U .
H78 H 0.3472 0.4553 0.8375 0.310 Uiso 1 1 calc R U .
H79 H 0.4121 0.4477 0.8962 0.310 Uiso 1 1 calc R U .
C219 C 0.309(4) 0.359(3) 0.886(2) 0.30(2) Uani 1 1 d D U .
H80 H 0.3060 0.3206 0.8806 0.365 Uiso 1 1 calc R U .
H81 H 0.3166 0.3678 0.9293 0.365 Uiso 1 1 calc R U .
H82 H 0.2517 0.3753 0.8706 0.365 Uiso 1 1 calc R U .
C220 C 0.476(4) 0.363(2) 0.876(2) 0.28(2) Uani 1 1 d D U .
H83 H 0.4774 0.3237 0.8770 0.339 Uiso 1 1 calc R U .
H84 H 0.5256 0.3756 0.8491 0.339 Uiso 1 1 calc R U .
H85 H 0.4840 0.3769 0.9171 0.339 Uiso 1 1 calc R U .
C221 C 0.2261(13) 0.2798(5) 0.5997(7) 0.071(3) Uani 1 1 d . U .
C222 C 0.1662(15) 0.2860(6) 0.6478(8) 0.083(4) Uani 1 1 d . U .
H86 H 0.1876 0.3024 0.6843 0.100 Uiso 1 1 calc R U .
C223 C 0.0772(19) 0.2695(11) 0.6449(11) 0.116(7) Uani 1 1 d . U .
H87 H 0.0415 0.2703 0.6814 0.140 Uiso 1 1 calc R U .
C224 C 0.0350(13) 0.2514(6) 0.5909(10) 0.085(4) Uani 1 1 d D U .
C225 C 0.0966(15) 0.2455(7) 0.5418(10) 0.090(4) Uani 1 1 d . U .
H88 H 0.0728 0.2329 0.5039 0.109 Uiso 1 1 calc R U .
C226 C 0.1858(11) 0.2565(6) 0.5448(9) 0.082(4) Uani 1 1 d . U .
H89 H 0.2241 0.2489 0.5106 0.099 Uiso 1 1 calc R U .
C227 C -0.0663(15) 0.2309(7) 0.5854(11) 0.116(6) Uani 1 1 d D U .
C228 C -0.1164(19) 0.2326(16) 0.6442(14) 0.193(15) Uani 1 1 d D U .
H90 H -0.1103 0.2681 0.6624 0.231 Uiso 1 1 calc R U .
H91 H -0.1817 0.2249 0.6371 0.231 Uiso 1 1 calc R U .
H92 H -0.0905 0.2061 0.6723 0.231 Uiso 1 1 calc R U .
C229 C -0.109(2) 0.2722(18) 0.542(2) 0.30(3) Uani 1 1 d D U .
H93 H -0.0760 0.2716 0.5028 0.362 Uiso 1 1 calc R U .
H94 H -0.1739 0.2640 0.5356 0.362 Uiso 1 1 calc R U .
H95 H -0.1031 0.3076 0.5605 0.362 Uiso 1 1 calc R U .
C230 C -0.074(2) 0.1774(12) 0.556(2) 0.28(3) Uani 1 1 d D U .
H96 H -0.0400 0.1774 0.5173 0.339 Uiso 1 1 calc R U .
H97 H -0.0476 0.1505 0.5835 0.339 Uiso 1 1 calc R U .
H98 H -0.1389 0.1693 0.5484 0.339 Uiso 1 1 calc R U .
C231 C 0.3918(8) 0.2500(4) 0.5845(6) 0.094(5) Uani 1 1 d G U .
C232 C 0.3651(8) 0.1983(4) 0.5981(7) 0.111(6) Uani 1 1 d G U .
H99 H 0.3047 0.1914 0.6130 0.133 Uiso 1 1 calc R U .
C233 C 0.4267(9) 0.1566(4) 0.5898(6) 0.098(5) Uani 1 1 d G U .
H100 H 0.4084 0.1212 0.5991 0.117 Uiso 1 1 calc R U .
C234 C 0.5150(9) 0.1666(5) 0.5680(9) 0.126(8) Uani 1 1 d DG U .
C235 C 0.5417(8) 0.2183(6) 0.5544(11) 0.185(11) Uani 1 1 d G U .
H101 H 0.6021 0.2252 0.5394 0.223 Uiso 1 1 calc R U .
C236 C 0.4801(8) 0.2600(4) 0.5626(7) 0.171(10) Uani 1 1 d G U .
H102 H 0.4984 0.2953 0.5533 0.205 Uiso 1 1 calc R U .
C237 C 0.5848(17) 0.1203(10) 0.5636(11) 0.137(8) Uani 1 1 d D U .
C238 C 0.539(2) 0.0719(10) 0.533(2) 0.173(13) Uani 1 1 d . U .
H103 H 0.5131 0.0825 0.4932 0.208 Uiso 1 1 calc R U .
H104 H 0.5846 0.0438 0.5268 0.208 Uiso 1 1 calc R U .
H105 H 0.4891 0.0586 0.5593 0.208 Uiso 1 1 calc R U .
C239 C 0.659(2) 0.1333(8) 0.5151(18) 0.186(15) Uani 1 1 d D U .
H106 H 0.6294 0.1429 0.4763 0.223 Uiso 1 1 calc R U .
H107 H 0.6971 0.1631 0.5294 0.223 Uiso 1 1 calc R U .
H108 H 0.6986 0.1021 0.5087 0.223 Uiso 1 1 calc R U .
C240 C 0.624(4) 0.105(2) 0.6239(17) 0.28(3) Uani 1 1 d D U .
H109 H 0.6532 0.1364 0.6428 0.339 Uiso 1 1 calc R U .
H110 H 0.5749 0.0921 0.6507 0.339 Uiso 1 1 calc R U .
H111 H 0.6705 0.0773 0.6182 0.339 Uiso 1 1 calc R U .

loop_
_atom_site_aniso_label
_atom_site_aniso_U_11
_atom_site_aniso_U_22
_atom_site_aniso_U_33
_atom_site_aniso_U_23
_atom_site_aniso_U_13
_atom_site_aniso_U_12
W1 0.1751(13) 0.1621(13) 0.0572(6) 0.000 0.000 0.0900(10)
S1 0.280(10) 0.127(5) 0.076(3) 0.032(3) 0.042(5) 0.117(6)
S2 0.149(4) 0.117(4) 0.073(4) 0.027(3) 0.020(3) 0.049(3)
O1 0.29(2) 0.155(18) 0.20(2) 0.095(16) 0.14(2) 0.084(17)
O2 0.108(8) 0.132(11) 0.116(10) 0.064(11) -0.011(11) -0.018(8)
O3 0.215(17) 0.195(15) 0.051(7) -0.019(8) -0.013(9) 0.116(13)
N1 0.219(17) 0.098(12) 0.095(11) 0.033(9) 0.044(11) 0.062(12)
N2 0.117(9) 0.050(7) 0.075(8) 0.015(6) -0.001(7) 0.010(7)
N3 0.22(2) 0.239(18) 0.251(18) 0.01(2) -0.001(15) -0.037(13)
N4 0.42(11) 0.31(9) 0.25(5) 0.000 0.000 -0.06(7)
N5 0.43(7) 0.44(6) 0.46(7) -0.01(5) -0.04(5) -0.10(5)
N6 0.50(6) 0.51(7) 0.55(7) 0.04(5) 0.04(5) -0.13(5)
C11 0.100(5) 0.095(5) 0.098(5) 0.002(3) 0.000(3) 0.004(3)
C12 0.164(15) 0.101(12) 0.046(8) 0.019(8) 0.025(9) 0.054(11)
C13 0.140(14) 0.077(11) 0.068(10) 0.022(8) 0.018(9) 0.026(10)
C14 0.150(15) 0.037(8) 0.102(13) 0.005(7) 0.035(11) 0.019(9)
C15 0.164(18) 0.092(14) 0.070(11) 0.026(9) 0.038(12) 0.035(12)
C16 0.20(2) 0.081(12) 0.067(11) 0.025(8) 0.034(12) 0.045(13)
C17 0.22(2) 0.136(14) 0.131(16) 0.065(13) 0.060(15) 0.046(13)
C18 0.223(13) 0.135(12) 0.091(10) 0.046(8) 0.036(11) 0.027(10)
C27 0.099(9) 0.072(9) 0.062(8) 0.003(8) -0.001(11) 0.004(7)
C28 0.115(9) 0.058(8) 0.070(8) 0.010(6) -0.007(8) 0.018(7)
C31 0.24(2) 0.25(3) 0.25(2) 0.00(2) 0.02(2) -0.02(2)
C32 0.41(9) 0.63(13) 0.23(3) -0.01(8) 0.00(3) 0.05(9)
C33 0.27(3) 0.28(3) 0.227(18) 0.00(2) -0.008(15) -0.04(2)
C34 0.25(3) 0.21(3) 0.26(2) -0.02(2) 0.03(2) 0.00(2)
C35 0.24(2) 0.232(19) 0.26(3) 0.00(2) 0.04(2) -0.027(17)
C36 0.33(4) 0.29(3) 0.34(4) -0.07(3) -0.03(3) -0.01(2)
C37 0.24(2) 0.235(19) 0.24(3) -0.03(2) 0.01(2) -0.027(17)
C38 0.34(5) 0.25(2) 0.28(5) -0.08(4) 0.05(4) -0.01(3)
C41 0.35(7) 0.17(4) 0.25(5) 0.000 0.000 -0.11(4)
C42 0.39(10) 0.15(5) 0.25(5) 0.000 0.000 -0.01(5)
C51 0.48(9) 0.48(8) 0.48(9) -0.07(6) 0.01(6) -0.05(5)
C52 0.32(5) 0.29(5) 0.09(2) 0.06(2) 0.01(3) 0.13(4)
C61 0.30(3) 0.29(4) 0.29(4) -0.02(3) -0.02(3) 0.06(2)
C62 0.31(4) 0.32(5) 0.28(5) -0.07(4) 0.04(4) 0.06(3)
C111 0.222(12) 0.071(12) 0.097(11) 0.024(10) 0.041(10) 0.018(11)
C112 0.238(17) 0.119(17) 0.088(10) 0.032(11) 0.033(12) 0.042(16)
C113 0.25(2) 0.108(18) 0.084(12) 0.020(13) 0.025(12) 0.06(2)
C114 0.233(17) 0.13(2) 0.085(12) 0.017(14) 0.033(11) 0.015(18)
C115 0.24(2) 0.13(2) 0.090(12) 0.002(15) 0.021(14) 0.03(2)
C116 0.25(2) 0.110(19) 0.093(13) 0.018(14) 0.030(12) 0.04(2)
C117 0.23(2) 0.20(3) 0.108(17) -0.014(19) 0.024(17) 0.03(2)
C118 0.29(4) 0.30(4) 0.145(18) 0.01(2) 0.06(2) 0.13(3)
C119 0.31(5) 0.30(4) 0.19(4) 0.03(3) -0.02(4) -0.11(4)
C120 0.35(5) 0.29(4) 0.16(3) 0.02(3) 0.06(4) 0.18(5)
C121 0.202(14) 0.138(11) 0.094(13) 0.030(11) 0.029(12) 0.048(11)
C122 0.216(19) 0.140(12) 0.138(19) 0.041(16) -0.019(17) 0.036(12)
C123 0.213(18) 0.139(14) 0.15(2) -0.014(17) -0.021(17) 0.059(12)
C124 0.214(17) 0.165(13) 0.103(16) -0.021(15) -0.016(14) 0.073(12)
C125 0.212(19) 0.170(15) 0.17(2) 0.026(19) 0.000(17) 0.060(13)
C126 0.193(17) 0.172(15) 0.16(2) 0.025(17) 0.025(16) 0.062(12)
C127 0.25(3) 0.176(17) 0.12(2) -0.024(19) -0.056(17) 0.064(15)
C128 0.28(5) 0.27(5) 0.16(3) -0.08(3) -0.01(2) -0.04(3)
C129 0.26(5) 0.37(7) 0.22(4) 0.00(5) -0.10(4) 0.04(3)
C130 0.34(6) 0.14(2) 0.21(5) 0.01(3) 0.02(3) 0.04(2)
C131 0.33(3) 0.035(9) 0.110(10) 0.021(7) 0.076(14) 0.047(12)
C132 0.22(2) 0.085(12) 0.144(12) 0.021(10) 0.070(16) 0.021(13)
C133 0.21(2) 0.085(13) 0.152(12) -0.001(11) 0.058(16) -0.003(13)
C134 0.29(4) 0.078(15) 0.127(13) -0.030(10) 0.086(17) -0.018(16)
C135 0.24(3) 0.061(12) 0.088(10) 0.006(9) 0.049(15) 0.004(12)
C136 0.26(3) 0.057(11) 0.088(10) 0.007(8) 0.042(14) 0.031(12)
C137 0.26(3) 0.092(15) 0.135(13) -0.047(11) 0.082(18) -0.019(15)
C138 0.24(2) 0.30(4) 0.12(2) -0.05(3) 0.058(19) -0.05(2)
C139 0.57(8) 0.18(3) 0.16(3) -0.06(2) -0.08(5) 0.09(4)
C140 0.34(5) 0.28(4) 0.19(3) -0.09(3) 0.10(4) -0.16(4)
C211 0.136(15) 0.068(9) 0.063(7) 0.010(6) -0.004(9) -0.001(9)
C212 0.22(3) 0.074(10) 0.068(9) -0.003(8) -0.020(14) -0.002(14)
C213 0.21(3) 0.091(13) 0.079(10) -0.021(8) 0.012(14) -0.022(15)
C214 0.18(2) 0.158(15) 0.068(9) -0.004(10) -0.010(11) -0.037(18)
C215 0.20(3) 0.142(14) 0.065(9) 0.033(10) -0.025(14) -0.031(18)
C216 0.128(17) 0.114(14) 0.079(10) 0.025(9) -0.017(12) 0.015(13)
C217 0.25(3) 0.23(3) 0.077(11) -0.021(15) -0.020(15) -0.05(3)
C218 0.46(8) 0.22(3) 0.09(2) -0.06(2) -0.03(3) -0.04(3)
C219 0.38(4) 0.38(5) 0.15(3) -0.02(3) 0.12(3) -0.06(4)
C220 0.33(3) 0.32(5) 0.20(4) -0.10(4) -0.14(3) 0.01(4)
C221 0.125(9) 0.030(7) 0.059(8) 0.009(6) 0.004(7) 0.011(6)
C222 0.140(11) 0.043(9) 0.067(9) -0.001(7) 0.014(8) 0.001(9)
C223 0.140(13) 0.131(19) 0.078(10) 0.007(11) 0.036(10) -0.002(14)
C224 0.115(10) 0.029(7) 0.112(12) 0.010(8) 0.017(8) 0.016(7)
C225 0.116(10) 0.073(10) 0.083(11) 0.002(9) 0.003(9) 0.005(9)
C226 0.119(9) 0.077(10) 0.052(8) 0.011(8) 0.005(9) 0.003(8)
C227 0.143(12) 0.036(8) 0.170(18) 0.013(9) 0.034(11) -0.007(10)
C228 0.12(2) 0.27(4) 0.19(2) -0.05(2) 0.042(18) -0.06(3)
C229 0.13(2) 0.35(5) 0.42(6) 0.24(5) -0.05(3) -0.01(3)
C230 0.13(2) 0.22(3) 0.50(7) -0.24(4) 0.02(4) -0.02(2)
C231 0.126(11) 0.058(7) 0.098(12) 0.005(8) 0.009(11) 0.016(8)
C232 0.148(15) 0.051(8) 0.132(18) 0.010(10) 0.002(13) 0.022(9)
C233 0.137(12) 0.051(9) 0.104(14) 0.003(9) -0.012(11) 0.022(8)
C234 0.110(11) 0.104(9) 0.16(2) -0.023(11) -0.040(11) 0.023(8)
C235 0.150(15) 0.124(12) 0.28(3) 0.01(2) 0.06(2) 0.022(11)
C236 0.138(14) 0.107(11) 0.27(3) -0.013(19) 0.049(18) 0.010(10)
C237 0.150(16) 0.135(14) 0.128(18) -0.048(14) -0.023(12) 0.060(12)
C238 0.165(19) 0.078(12) 0.28(4) -0.016(16) 0.02(2) 0.044(11)
C239 0.22(3) 0.041(11) 0.30(4) -0.006(16) 0.07(2) 0.040(13)
C240 0.38(7) 0.28(5) 0.19(3) 0.01(3) -0.08(3) 0.20(5)

loop_
_atom_type_symbol
_atom_type_description
_atom_type_scat_dispersion_real
_atom_type_scat_dispersion_imag
_atom_type_scat_source
C C 0.0033 0.0016 'International Tables Vol C Tables 4.2.6.8 and 6.1.1.4'
H H 0.0000 0.0000 'International Tables Vol C Tables 4.2.6.8 and 6.1.1.4'
N N 0.0061 0.0033 'International Tables Vol C Tables 4.2.6.8 and 6.1.1.4'
O O 0.0106 0.0060 'International Tables Vol C Tables 4.2.6.8 and 6.1.1.4'
S S 0.1246 0.1234 'International Tables Vol C Tables 4.2.6.8 and 6.1.1.4'
W W -0.8490 6.8722 'International Tables Vol C Tables 4.2.6.8 and 6.1.1.4'

loop_
_geom_angle_atom_site_label_1
_geom_angle_atom_site_label_2
_geom_angle_atom_site_label_3
_geom_angle
_geom_angle_site_symmetry_1
_geom_angle_site_symmetry_3
O3 W1 O3 104.5(13) . 4_565
O3 W1 S2 102.4(5) . .
O3 W1 S2 86.7(5) 4_565 .
O3 W1 S2 86.7(5) . 4_565
O3 W1 S2 102.4(5) 4_565 4_565
S2 W1 S2 165.2(2) . 4_565
O3 W1 S1 162.6(6) . 4_565
O3 W1 S1 88.0(7) 4_565 4_565
S2 W1 S1 90.2(2) . 4_565
S2 W1 S1 78.65(18) 4_565 4_565
O3 W1 S1 88.0(7) . .
O3 W1 S1 162.6(6) 4_565 .
S2 W1 S1 78.65(18) . .
S2 W1 S1 90.2(2) 4_565 .
S1 W1 S1 82.7(5) 4_565 .
C11 S1 W1 107.3(8) . .
C12 S2 W1 111.2(7) . .
C17 N1 C16 132(2) . .
C17 N1 H1 114.1 . .
C16 N1 H1 114.1 . .
C27 N2 C13 122.9(17) . .
C27 N2 H2 118.6 . .
C13 N2 H2 118.6 . .
C33 N3 C35 117(4) . .
C33 N3 C31 99(3) . .
C35 N3 C31 125(4) . .
C33 N3 C37 107(4) . .
C35 N3 C37 98(2) . .
C31 N3 C37 110(3) . .
C16 C11 C12 118.6(19) . .
C16 C11 S1 122.6(17) . .
C12 C11 S1 118.6(18) . .
C13 C12 C11 117.4(19) . .
C13 C12 S2 119.7(14) . .
C11 C12 S2 122.8(16) . .
C14 C13 C12 123.6(16) . .
C14 C13 N2 119.8(17) . .
C12 C13 N2 116.6(17) . .
C13 C14 C15 115.4(18) . .
C13 C14 H3 122.3 . .
C15 C14 H3 122.3 . .
C16 C15 C14 120.1(19) . .
C16 C15 H4 119.9 . .
C14 C15 H4 119.9 . .
C15 C16 C11 123.6(18) . .
C15 C16 N1 119(2) . .
C11 C16 N1 116(2) . .
O1 C17 N1 118(2) . .
O1 C17 C18 120(2) . .
N1 C17 C18 121(3) . .
C121 C18 C111 110.8(17) . .
C121 C18 C131 113.2(16) . .
C111 C18 C131 112.2(17) . .
C121 C18 C17 107(2) . .
C111 C18 C17 112.9(19) . .
C131 C18 C17 100.4(18) . .
O2 C27 N2 126.6(18) . .
O2 C27 C28 119.0(18) . .
N2 C27 C28 114.4(15) . .
C211 C28 C221 108.6(15) . .
C211 C28 C27 106.6(15) . .
C221 C28 C27 112.7(13) . .
C211 C28 C231 110.5(14) . .
C221 C28 C231 108.5(13) . .
C27 C28 C231 110.0(14) . .
N3 C31 C32 104(4) . .
N3 C31 H14 110.9 . .
C32 C31 H14 110.9 . .
N3 C31 H15 110.9 . .
C32 C31 H15 110.9 . .
H14 C31 H15 108.9 . .
C31 C32 H16 109.5 . .
C31 C32 H17 109.5 . .
H16 C32 H17 109.5 . .
C31 C32 H18 109.5 . .
H16 C32 H18 109.5 . .
H17 C32 H18 109.5 . .
N3 C33 C34 118(4) . .
N3 C33 H19 107.8 . .
C34 C33 H19 107.8 . .
N3 C33 H20 107.8 . .
C34 C33 H20 107.8 . .
H19 C33 H20 107.1 . .
C33 C34 H21 109.5 . .
C33 C34 H22 109.5 . .
H21 C34 H22 109.5 . .
C33 C34 H23 109.5 . .
H21 C34 H23 109.5 . .
H22 C34 H23 109.5 . .
N3 C35 C36 104(4) . .
N3 C35 H24 111.0 . .
C36 C35 H24 111.0 . .
N3 C35 H25 111.0 . .
C36 C35 H25 111.0 . .
H24 C35 H25 109.0 . .
C35 C36 H26 109.5 . .
C35 C36 H27 109.5 . .
H26 C36 H27 109.5 . .
C35 C36 H28 109.5 . .
H26 C36 H28 109.5 . .
H27 C36 H28 109.5 . .
C38 C37 N3 117(3) . .
C38 C37 H29 108.0 . .
N3 C37 H29 108.0 . .
C38 C37 H30 108.0 . .
N3 C37 H30 108.0 . .
H29 C37 H30 107.3 . .
C37 C38 H31 109.5 . .
C37 C38 H32 109.5 . .
H31 C38 H32 109.5 . .
C37 C38 H33 109.5 . .
H31 C38 H33 109.5 . .
H32 C38 H33 109.5 . .
N4 C41 C42 180.00(4) . .
C41 C42 H5 109.5 . .
C41 C42 H6 109.5 . .
H5 C42 H6 109.5 . .
C41 C42 H7 109.5 . .
H5 C42 H7 109.5 . .
H6 C42 H7 109.5 . .
N5 C51 C52 158(9) . .
C51 C52 H8 109.5 . .
C51 C52 H9 109.5 . .
H8 C52 H9 109.5 . .
C51 C52 H10 109.5 . .
H8 C52 H10 109.5 . .
H9 C52 H10 109.5 . .
N6 C61 C62 159(9) . .
C61 C62 H11 109.5 . .
C61 C62 H12 109.5 . .
H11 C62 H12 109.5 . .
C61 C62 H13 109.5 . .
H11 C62 H13 109.5 . .
H12 C62 H13 109.5 . .
C112 C111 C116 120.0 . .
C112 C111 C18 121.0(13) . .
C116 C111 C18 119.0(13) . .
C113 C112 C111 120.0 . .
C113 C112 H34 120.0 . .
C111 C112 H34 120.0 . .
C114 C113 C112 120.0 . .
C114 C113 H35 120.0 . .
C112 C113 H35 120.0 . .
C113 C114 C115 120.0 . .
C113 C114 C117 119.8(16) . .
C115 C114 C117 120.2(16) . .
C116 C115 C114 120.0 . .
C116 C115 H36 120.0 . .
C114 C115 H36 120.0 . .
C115 C116 C111 120.0 . .
C115 C116 H37 120.0 . .
C111 C116 H37 120.0 . .
C118 C117 C120 120(3) . .
C118 C117 C114 118(3) . .
C120 C117 C114 115(3) . .
C118 C117 C119 93(3) . .
C120 C117 C119 109(4) . .
C114 C117 C119 96(3) . .
C117 C118 H38 109.5 . .
C117 C118 H39 109.5 . .
H38 C118 H39 109.5 . .
C117 C118 H40 109.5 . .
H38 C118 H40 109.5 . .
H39 C118 H40 109.5 . .
C117 C119 H41 109.5 . .
C117 C119 H42 109.5 . .
H41 C119 H42 109.5 . .
C117 C119 H43 109.5 . .
H41 C119 H43 109.5 . .
H42 C119 H43 109.5 . .
C117 C120 H44 109.5 . .
C117 C120 H45 109.5 . .
H44 C120 H45 109.5 . .
C117 C120 H46 109.5 . .
H44 C120 H46 109.5 . .
H45 C120 H46 109.5 . .
C122 C121 C126 120.0 . .
C122 C121 C18 118.2(16) . .
C126 C121 C18 121.7(16) . .
C121 C122 C123 120.0 . .
C121 C122 H47 120.0 . .
C123 C122 H47 120.0 . .
C124 C123 C122 120.0 . .
C124 C123 H48 120.0 . .
C122 C123 H48 120.0 . .
C123 C124 C125 120.0 . .
C123 C124 C127 117(2) . .
C125 C124 C127 123(2) . .
C126 C125 C124 120.0 . .
C126 C125 H49 120.0 . .
C124 C125 H49 120.0 . .
C125 C126 C121 120.0 . .
C125 C126 H50 120.0 . .
C121 C126 H50 120.0 . .
C124 C127 C128 114(3) . .
C124 C127 C130 121(3) . .
C128 C127 C130 102(4) . .
C124 C127 C129 123(3) . .
C128 C127 C129 92(2) . .
C130 C127 C129 98(3) . .
C127 C128 H51 109.5 . .
C127 C128 H52 109.5 . .
H51 C128 H52 109.5 . .
C127 C128 H53 109.5 . .
H51 C128 H53 109.5 . .
H52 C128 H53 109.5 . .
C127 C129 H54 109.5 . .
C127 C129 H55 109.5 . .
H54 C129 H55 109.5 . .
C127 C129 H56 109.5 . .
H54 C129 H56 109.5 . .
H55 C129 H56 109.5 . .
C127 C130 H57 109.5 . .
C127 C130 H58 109.5 . .
H57 C130 H58 109.5 . .
C127 C130 H59 109.5 . .
H57 C130 H59 109.5 . .
H58 C130 H59 109.5 . .
C132 C131 C136 120.0 . .
C132 C131 C18 121.6(14) . .
C136 C131 C18 117.8(13) . .
C131 C132 C133 120.0 . .
C131 C132 H60 120.0 . .
C133 C132 H60 120.0 . .
C134 C133 C132 120.0 . .
C134 C133 H61 120.0 . .
C132 C133 H61 120.0 . .
C133 C134 C135 120.0 . .
C133 C134 C137 121.3(15) . .
C135 C134 C137 118.5(14) . .
C134 C135 C136 120.0 . .
C134 C135 H62 120.0 . .
C136 C135 H62 120.0 . .
C135 C136 C131 120.0 . .
C135 C136 H63 120.0 . .
C131 C136 H63 120.0 . .
C138 C137 C140 111(2) . .
C138 C137 C139 104(2) . .
C140 C137 C139 105(2) . .
C138 C137 C134 108(3) . .
C140 C137 C134 115(3) . .
C139 C137 C134 113(2) . .
C137 C138 H64 109.5 . .
C137 C138 H65 109.5 . .
H64 C138 H65 109.5 . .
C137 C138 H66 109.5 . .
H64 C138 H66 109.5 . .
H65 C138 H66 109.5 . .
C137 C139 H67 109.5 . .
C137 C139 H68 109.5 . .
H67 C139 H68 109.5 . .
C137 C139 H69 109.5 . .
H67 C139 H69 109.5 . .
H68 C139 H69 109.5 . .
C137 C140 H70 109.5 . .
C137 C140 H71 109.5 . .
H70 C140 H71 109.5 . .
C137 C140 H72 109.5 . .
H70 C140 H72 109.5 . .
H71 C140 H72 109.5 . .
C216 C211 C212 118.3(19) . .
C216 C211 C28 122.5(18) . .
C212 C211 C28 119.2(16) . .
C213 C212 C211 124(2) . .
C213 C212 H73 117.8 . .
C211 C212 H73 117.8 . .
C212 C213 C214 115(2) . .
C212 C213 H74 122.5 . .
C214 C213 H74 122.5 . .
C213 C214 C215 122(2) . .
C213 C214 C217 125(3) . .
C215 C214 C217 114(3) . .
C216 C215 C214 119(2) . .
C216 C215 H75 120.4 . .
C214 C215 H75 120.4 . .
C211 C216 C215 121(2) . .
C211 C216 H76 119.7 . .
C215 C216 H76 119.7 . .
C218 C217 C219 117(4) . .
C218 C217 C220 99(2) . .
C219 C217 C220 113(4) . .
C218 C217 C214 109(3) . .
C219 C217 C214 105(3) . .
C220 C217 C214 114(3) . .
C217 C218 H77 109.5 . .
C217 C218 H78 109.5 . .
H77 C218 H78 109.5 . .
C217 C218 H79 109.5 . .
H77 C218 H79 109.5 . .
H78 C218 H79 109.5 . .
C217 C219 H80 109.5 . .
C217 C219 H81 109.5 . .
H80 C219 H81 109.5 . .
C217 C219 H82 109.5 . .
H80 C219 H82 109.5 . .
H81 C219 H82 109.5 . .
C217 C220 H83 109.5 . .
C217 C220 H84 109.5 . .
H83 C220 H84 109.5 . .
C217 C220 H85 109.5 . .
H83 C220 H85 109.5 . .
H84 C220 H85 109.5 . .
C222 C221 C226 114.9(17) . .
C222 C221 C28 123.8(16) . .
C226 C221 C28 121.2(14) . .
C223 C222 C221 122.2(19) . .
C223 C222 H86 118.9 . .
C221 C222 H86 118.9 . .
C222 C223 C224 123.6(19) . .
C222 C223 H87 118.2 . .
C224 C223 H87 118.2 . .
C223 C224 C225 113.5(18) . .
C223 C224 C227 125.6(19) . .
C225 C224 C227 120.3(18) . .
C226 C225 C224 124(2) . .
C226 C225 H88 117.9 . .
C224 C225 H88 117.9 . .
C225 C226 C221 121.1(19) . .
C225 C226 H89 119.4 . .
C221 C226 H89 119.4 . .
C228 C227 C230 111(2) . .
C228 C227 C229 108.5(18) . .
C230 C227 C229 109(2) . .
C228 C227 C224 113(2) . .
C230 C227 C224 113.5(18) . .
C229 C227 C224 101.5(19) . .
C227 C228 H90 109.5 . .
C227 C228 H91 109.5 . .
H90 C228 H91 109.5 . .
C227 C228 H92 109.5 . .
H90 C228 H92 109.5 . .
H91 C228 H92 109.5 . .
C227 C229 H93 109.5 . .
C227 C229 H94 109.5 . .
H93 C229 H94 109.5 . .
C227 C229 H95 109.5 . .
H93 C229 H95 109.5 . .
H94 C229 H95 109.5 . .
C227 C230 H96 109.5 . .
C227 C230 H97 109.5 . .
H96 C230 H97 109.5 . .
C227 C230 H98 109.5 . .
H96 C230 H98 109.5 . .
H97 C230 H98 109.5 . .
C232 C231 C236 120.0 . .
C232 C231 C28 120.8(10) . .
C236 C231 C28 118.8(10) . .
C231 C232 C233 120.0 . .
C231 C232 H99 120.0 . .
C233 C232 H99 120.0 . .
C234 C233 C232 120.0 . .
C234 C233 H100 120.0 . .
C232 C233 H100 120.0 . .
C233 C234 C235 120.0 . .
C233 C234 C237 119.2(15) . .
C235 C234 C237 120.7(15) . .
C234 C235 C236 120.0 . .
C234 C235 H101 120.0 . .
C236 C235 H101 120.0 . .
C235 C236 C231 120.0 . .
C235 C236 H102 120.0 . .
C231 C236 H102 120.0 . .
C240 C237 C238 111(3) . .
C240 C237 C234 113(2) . .
C238 C237 C234 109.7(19) . .
C240 C237 C239 113(3) . .
C238 C237 C239 100(2) . .
C234 C237 C239 109.9(19) . .
C237 C238 H103 109.5 . .
C237 C238 H104 109.5 . .
H103 C238 H104 109.5 . .
C237 C238 H105 109.5 . .
H103 C238 H105 109.5 . .
H104 C238 H105 109.5 . .
C237 C239 H106 109.5 . .
C237 C239 H107 109.5 . .
H106 C239 H107 109.5 . .
C237 C239 H108 109.5 . .
H106 C239 H108 109.5 . .
H107 C239 H108 109.5 . .
C237 C240 H109 109.5 . .
C237 C240 H110 109.5 . .
H109 C240 H110 109.5 . .
C237 C240 H111 109.5 . .
H109 C240 H111 109.5 . .
H110 C240 H111 109.5 . .

loop_
_geom_bond_atom_site_label_1
_geom_bond_atom_site_label_2
_geom_bond_distance
_geom_bond_site_symmetry_2
W1 O3 1.76(2) .
W1 O3 1.76(2) 4_565
W1 S2 2.428(5) .
W1 S2 2.428(5) 4_565
W1 S1 2.598(8) 4_565
W1 S1 2.598(8) .
S1 C11 1.76(2) .
S2 C12 1.71(2) .
O1 C17 1.26(3) .
O2 C27 1.162(19) .
N1 C17 1.33(3) .
N1 C16 1.46(3) .
N1 H1 0.8800 .
N2 C27 1.33(2) .
N2 C13 1.44(2) .
N2 H2 0.8800 .
N3 C33 1.52(3) .
N3 C35 1.53(3) .
N3 C31 1.54(3) .
N3 C37 1.55(3) .
N4 C41 1.14(3) .
N5 C51 1.19(3) .
N6 C61 1.18(3) .
C11 C16 1.37(3) .
C11 C12 1.42(3) .
C12 C13 1.40(3) .
C13 C14 1.39(3) .
C14 C15 1.46(2) .
C14 H3 0.9500 .
C15 C16 1.33(3) .
C15 H4 0.9500 .
C17 C18 1.58(2) .
C18 C121 1.55(2) .
C18 C111 1.553(17) .
C18 C131 1.56(2) .
C27 C28 1.58(2) .
C28 C211 1.53(3) .
C28 C221 1.53(3) .
C28 C231 1.594(19) .
C31 C32 1.57(3) .
C31 H14 0.9900 .
C31 H15 0.9900 .
C32 H16 0.9800 .
C32 H17 0.9800 .
C32 H18 0.9800 .
C33 C34 1.53(3) .
C33 H19 0.9900 .
C33 H20 0.9900 .
C34 H21 0.9800 .
C34 H22 0.9800 .
C34 H23 0.9800 .
C35 C36 1.54(3) .
C35 H24 0.9900 .
C35 H25 0.9900 .
C36 H26 0.9800 .
C36 H27 0.9800 .
C36 H28 0.9800 .
C37 C38 1.53(3) .
C37 H29 0.9900 .
C37 H30 0.9900 .
C38 H31 0.9800 .
C38 H32 0.9800 .
C38 H33 0.9800 .
C41 C42 1.46(3) .
C42 H5 0.9800 .
C42 H6 0.9800 .
C42 H7 0.9800 .
C51 C52 1.49(3) .
C52 H8 0.9800 .
C52 H9 0.9800 .
C52 H10 0.9800 .
C61 C62 1.46(3) .
C62 H11 0.9800 .
C62 H12 0.9800 .
C62 H13 0.9800 .
C111 C112 1.3900 .
C111 C116 1.3900 .
C112 C113 1.3900 .
C112 H34 0.9500 .
C113 C114 1.3900 .
C113 H35 0.9500 .
C114 C115 1.3900 .
C114 C117 1.50(2) .
C115 C116 1.3900 .
C115 H36 0.9500 .
C116 H37 0.9500 .
C117 C118 1.48(2) .
C117 C120 1.48(3) .
C117 C119 1.70(6) .
C118 H38 0.9800 .
C118 H39 0.9800 .
C118 H40 0.9800 .
C119 H41 0.9800 .
C119 H42 0.9800 .
C119 H43 0.9800 .
C120 H44 0.9800 .
C120 H45 0.9800 .
C120 H46 0.9800 .
C121 C122 1.3900 .
C121 C126 1.3900 .
C122 C123 1.3900 .
C122 H47 0.9500 .
C123 C124 1.3900 .
C123 H48 0.9500 .
C124 C125 1.3900 .
C124 C127 1.51(2) .
C125 C126 1.3900 .
C125 H49 0.9500 .
C126 H50 0.9500 .
C127 C128 1.53(3) .
C127 C130 1.54(5) .
C127 C129 1.73(5) .
C128 H51 0.9800 .
C128 H52 0.9800 .
C128 H53 0.9800 .
C129 H54 0.9800 .
C129 H55 0.9800 .
C129 H56 0.9800 .
C130 H57 0.9800 .
C130 H58 0.9800 .
C130 H59 0.9800 .
C131 C132 1.3900 .
C131 C136 1.3900 .
C132 C133 1.3900 .
C132 H60 0.9500 .
C133 C134 1.3900 .
C133 H61 0.9500 .
C134 C135 1.3900 .
C134 C137 1.62(3) .
C135 C136 1.3900 .
C135 H62 0.9500 .
C136 H63 0.9500 .
C137 C138 1.44(3) .
C137 C140 1.44(2) .
C137 C139 1.52(3) .
C138 H64 0.9800 .
C138 H65 0.9800 .
C138 H66 0.9800 .
C139 H67 0.9800 .
C139 H68 0.9800 .
C139 H69 0.9800 .
C140 H70 0.9800 .
C140 H71 0.9800 .
C140 H72 0.9800 .
C211 C216 1.37(3) .
C211 C212 1.42(3) .
C212 C213 1.38(3) .
C212 H73 0.9500 .
C213 C214 1.42(4) .
C213 H74 0.9500 .
C214 C215 1.43(4) .
C214 C217 1.58(4) .
C215 C216 1.40(3) .
C215 H75 0.9500 .
C216 H76 0.9500 .
C217 C218 1.44(3) .
C217 C219 1.46(3) .
C217 C220 1.46(3) .
C218 H77 0.9800 .
C218 H78 0.9800 .
C218 H79 0.9800 .
C219 H80 0.9800 .
C219 H81 0.9800 .
C219 H82 0.9800 .
C220 H83 0.9800 .
C220 H84 0.9800 .
C220 H85 0.9800 .
C221 C222 1.37(2) .
C221 C226 1.46(2) .
C222 C223 1.36(3) .
C222 H86 0.9500 .
C223 C224 1.40(3) .
C223 H87 0.9500 .
C224 C225 1.40(3) .
C224 C227 1.56(2) .
C225 C226 1.32(2) .
C225 H88 0.9500 .
C226 H89 0.9500 .
C227 C228 1.47(2) .
C227 C230 1.49(2) .
C227 C229 1.53(4) .
C228 H90 0.9800 .
C228 H91 0.9800 .
C228 H92 0.9800 .
C229 H93 0.9800 .
C229 H94 0.9800 .
C229 H95 0.9800 .
C230 H96 0.9800 .
C230 H97 0.9800 .
C230 H98 0.9800 .
C231 C232 1.3900 .
C231 C236 1.3900 .
C232 C233 1.3900 .
C232 H99 0.9500 .
C233 C234 1.3900 .
C233 H100 0.9500 .
C234 C235 1.3900 .
C234 C237 1.547(18) .
C235 C236 1.3900 .
C235 H101 0.9500 .
C236 H102 0.9500 .
C237 C240 1.48(2) .
C237 C238 1.54(4) .
C237 C239 1.55(2) .
C238 H103 0.9800 .
C238 H104 0.9800 .
C238 H105 0.9800 .
C239 H106 0.9800 .
C239 H107 0.9800 .
C239 H108 0.9800 .
C240 H109 0.9800 .
C240 H110 0.9800 .
C240 H111 0.9800 .

loop_
_geom_torsion_atom_site_label_1
_geom_torsion_atom_site_label_2
_geom_torsion_atom_site_label_3
_geom_torsion_atom_site_label_4
_geom_torsion
W1 S1 C11 C16 179(2)
W1 S1 C11 C12 5(2)
C16 C11 C12 C13 11(4)
S1 C11 C12 C13 -174.1(18)
C16 C11 C12 S2 -170(2)
S1 C11 C12 S2 5(3)
W1 S2 C12 C13 166.8(16)
W1 S2 C12 C11 -12(2)
C11 C12 C13 C14 -4(4)
S2 C12 C13 C14 176.8(19)
C11 C12 C13 N2 177(2)
S2 C12 C13 N2 -2(3)
C27 N2 C13 C14 44(3)
C27 N2 C13 C12 -138(2)
C12 C13 C14 C15 -1(3)
N2 C13 C14 C15 177.3(19)
C13 C14 C15 C16 0(4)
C14 C15 C16 C11 8(4)
C14 C15 C16 N1 176(2)
C12 C11 C16 C15 -13(4)
S1 C11 C16 C15 172(2)
C12 C11 C16 N1 179(2)
S1 C11 C16 N1 4(4)
C17 N1 C16 C15 8(5)
C17 N1 C16 C11 177(3)
C16 N1 C17 O1 -8(6)
C16 N1 C17 C18 177(3)
O1 C17 C18 C121 -66(4)
N1 C17 C18 C121 109(4)
O1 C17 C18 C111 172(3)
N1 C17 C18 C111 -13(4)
O1 C17 C18 C131 52(4)
N1 C17 C18 C131 -133(3)
C13 N2 C27 O2 -9(3)
C13 N2 C27 C28 172.8(15)
O2 C27 C28 C211 64(2)
N2 C27 C28 C211 -117.0(19)
O2 C27 C28 C221 -176.6(19)
N2 C27 C28 C221 2(2)
O2 C27 C28 C231 -55(2)
N2 C27 C28 C231 123.2(16)
C33 N3 C31 C32 -178(5)
C35 N3 C31 C32 49(7)
C37 N3 C31 C32 -66(6)
C35 N3 C33 C34 -51(6)
C31 N3 C33 C34 171(4)
C37 N3 C33 C34 57(5)
C33 N3 C35 C36 -46(5)
C31 N3 C35 C36 79(5)
C37 N3 C35 C36 -160(3)
C33 N3 C37 C38 63(4)
C35 N3 C37 C38 -176(4)
C31 N3 C37 C38 -44(5)
C121 C18 C111 C112 -54.5(19)
C131 C18 C111 C112 177.9(12)
C17 C18 C111 C112 65(2)
C121 C18 C111 C116 125.9(14)
C131 C18 C111 C116 -2(2)
C17 C18 C111 C116 -114(2)
C116 C111 C112 C113 0.0
C18 C111 C112 C113 -179.5(16)
C111 C112 C113 C114 0.0
C112 C113 C114 C115 0.0
C112 C113 C114 C117 177(2)
C113 C114 C115 C116 0.0
C117 C114 C115 C116 -177(2)
C114 C115 C116 C111 0.0
C112 C111 C116 C115 0.0
C18 C111 C116 C115 179.5(16)
C113 C114 C117 C118 -11(4)
C115 C114 C117 C118 167(3)
C113 C114 C117 C120 139(3)
C115 C114 C117 C120 -44(5)
C113 C114 C117 C119 -107(2)
C115 C114 C117 C119 70(2)
C111 C18 C121 C122 -38(2)
C131 C18 C121 C122 89.3(18)
C17 C18 C121 C122 -161.1(16)
C111 C18 C121 C126 145.8(13)
C131 C18 C121 C126 -87.2(18)
C17 C18 C121 C126 22(2)
C126 C121 C122 C123 0.0
C18 C121 C122 C123 -176.5(17)
C121 C122 C123 C124 0.0
C122 C123 C124 C125 0.0
C122 C123 C124 C127 176(2)
C123 C124 C125 C126 0.0
C127 C124 C125 C126 -176(3)
C124 C125 C126 C121 0.0
C122 C121 C126 C125 0.0
C18 C121 C126 C125 176.4(18)
C123 C124 C127 C128 -90(3)
C125 C124 C127 C128 86(3)
C123 C124 C127 C130 32(4)
C125 C124 C127 C130 -152(3)
C123 C124 C127 C129 160(2)
C125 C124 C127 C129 -25(4)
C121 C18 C131 C132 163.7(14)
C111 C18 C131 C132 -70.0(19)
C17 C18 C131 C132 50(2)
C121 C18 C131 C136 -25(2)
C111 C18 C131 C136 101.4(17)
C17 C18 C131 C136 -138.4(19)
C136 C131 C132 C133 0.0
C18 C131 C132 C133 171.3(18)
C131 C132 C133 C134 0.0
C132 C133 C134 C135 0.0
C132 C133 C134 C137 -175(2)
C133 C134 C135 C136 0.0
C137 C134 C135 C136 175(2)
C134 C135 C136 C131 0.0
C132 C131 C136 C135 0.0
C18 C131 C136 C135 -171.6(18)
C133 C134 C137 C138 -117(2)
C135 C134 C137 C138 67(2)
C133 C134 C137 C140 7(3)
C135 C134 C137 C140 -168(2)
C133 C134 C137 C139 128(2)
C135 C134 C137 C139 -48(3)
C221 C28 C211 C216 89(2)
C27 C28 C211 C216 -150(2)
C231 C28 C211 C216 -30(3)
C221 C28 C211 C212 -90(2)
C27 C28 C211 C212 31(3)
C231 C28 C211 C212 151(2)
C216 C211 C212 C213 -8(4)
C28 C211 C212 C213 171(3)
C211 C212 C213 C214 5(5)
C212 C213 C214 C215 -3(5)
C212 C213 C214 C217 176(3)
C213 C214 C215 C216 3(5)
C217 C214 C215 C216 -176(2)
C212 C211 C216 C215 8(4)
C28 C211 C216 C215 -171(2)
C214 C215 C216 C211 -6(4)
C213 C214 C217 C218 -21(5)
C215 C214 C217 C218 158(4)
C213 C214 C217 C219 105(4)
C215 C214 C217 C219 -76(4)
C213 C214 C217 C220 -131(4)
C215 C214 C217 C220 48(4)
C211 C28 C221 C222 5(2)
C27 C28 C221 C222 -112.7(17)
C231 C28 C221 C222 125.4(15)
C211 C28 C221 C226 -179.1(13)
C27 C28 C221 C226 63.1(18)
C231 C28 C221 C226 -58.9(16)
C226 C221 C222 C223 3(2)
C28 C221 C222 C223 178.6(18)
C221 C222 C223 C224 -9(3)
C222 C223 C224 C225 8(3)
C222 C223 C224 C227 178.6(19)
C223 C224 C225 C226 -1(3)
C227 C224 C225 C226 -172.4(16)
C224 C225 C226 C221 -5(3)
C222 C221 C226 C225 4(2)
C28 C221 C226 C225 -172.2(15)
C223 C224 C227 C228 0(3)
C225 C224 C227 C228 171(2)
C223 C224 C227 C230 -127(3)
C225 C224 C227 C230 43(3)
C223 C224 C227 C229 116(3)
C225 C224 C227 C229 -73(2)
C211 C28 C231 C232 91.0(15)
C221 C28 C231 C232 -28.0(14)
C27 C28 C231 C232 -151.6(11)
C211 C28 C231 C236 -82.2(16)
C221 C28 C231 C236 158.8(12)
C27 C28 C231 C236 35.2(18)
C236 C231 C232 C233 0.0
C28 C231 C232 C233 -173.1(12)
C231 C232 C233 C234 0.0
C232 C233 C234 C235 0.0
C232 C233 C234 C237 175.5(17)
C233 C234 C235 C236 0.0
C237 C234 C235 C236 -175.5(17)
C234 C235 C236 C231 0.0
C232 C231 C236 C235 0.0
C28 C231 C236 C235 173.3(12)
C233 C234 C237 C240 -77(4)
C235 C234 C237 C240 99(4)
C233 C234 C237 C238 47(3)
C235 C234 C237 C238 -137(2)
C233 C234 C237 C239 156(2)
C235 C234 C237 C239 -28(3)
